data_2208355
loop_
_publ_author_name
Aziz-ur-Rehman
'Ali, Saqib'
'Najam-ul-Haq, Muhammad'
'Shahzadi, Saira'
'Wurst, Klaus'

_publ_section_title
;
 {4-[1-(4-Hydroxyphenyl)-1-methylethyl]phenoxy}trimethyltin(IV)
;
_journal_coeditor_code HK6081
_journal_issue 3
_journal_name_full 'Acta Crystallographica Section E'
_journal_page_first m451
_journal_page_last m453
_journal_paper_doi 10.1107/S1600536806003941
_journal_volume 62
_journal_year 2006
_chemical_formula_iupac '[Sn (C H3)3 (C15 H15 O2)]'
_chemical_formula_moiety 'C18 H24 O2 Sn'
_chemical_formula_sum 'C18 H24 O2 Sn'
_chemical_formula_weight 391.06
_chemical_name_systematic
;
{4-[1-(4-Hydroxyphenyl)-1-methylethyl]phenoxy}trimethyltin(IV)
;
_space_group_IT_number 33
_symmetry_cell_setting orthorhombic
_symmetry_space_group_name_Hall 'P 2c -2n'
_symmetry_space_group_name_H-M 'P n a 21'
_atom_sites_solution_hydrogens geom
_atom_sites_solution_primary direct
_atom_sites_solution_secondary difmap
_cell_angle_alpha 90.00
_cell_angle_beta 90.00
_cell_angle_gamma 90.00
_cell_formula_units_Z 4
_cell_length_a 12.6228(3)
_cell_length_b 13.0820(3)
_cell_length_c 10.7032(2)
_cell_measurement_reflns_used 12075
_cell_measurement_temperature 233(2)
_cell_measurement_theta_max 27.5
_cell_measurement_theta_min 1.0
_cell_volume 1767.44(7)
_computing_cell_refinement 'SCALEPACK (Otwinowski & Minor, 1997)'
_computing_data_collection 'COLLECT (Nonius, 1998)'
_computing_data_reduction
;
DENZO (Otwinowski & Minor, 1997), SCALEPACK and SORTAV (Blessing,
1995)
;
_computing_molecular_graphics 'SHELXTL (Sheldrick, 1997b)'
_computing_publication_material SHELXL97
_computing_structure_refinement 'SHELXL97 (Sheldrick, 1997a)'
_computing_structure_solution 'SHELXS97 (Sheldrick, 1997a)'
_diffrn_ambient_temperature 233(2)
_diffrn_measured_fraction_theta_full 0.997
_diffrn_measured_fraction_theta_max 0.997
_diffrn_measurement_device_type 'Nonius KappaCCD'
_diffrn_measurement_method '\f and \w'
_diffrn_radiation_monochromator graphite
_diffrn_radiation_source 'fine-focus sealed tube'
_diffrn_radiation_type MoK\a
_diffrn_radiation_wavelength 0.71073
_diffrn_reflns_av_R_equivalents 0.0331
_diffrn_reflns_av_sigmaI/netI 0.0220
_diffrn_reflns_limit_h_max 16
_diffrn_reflns_limit_h_min -16
_diffrn_reflns_limit_k_max 16
_diffrn_reflns_limit_k_min -16
_diffrn_reflns_limit_l_max 13
_diffrn_reflns_limit_l_min -11
_diffrn_reflns_number 18702
_diffrn_reflns_theta_full 27.49
_diffrn_reflns_theta_max 27.49
_diffrn_reflns_theta_min 2.46
_diffrn_standards_number 0
_exptl_absorpt_coefficient_mu 1.448
_exptl_absorpt_correction_T_max 0.844
_exptl_absorpt_correction_T_min 0.663
_exptl_absorpt_correction_type multi-scan
_exptl_absorpt_process_details
;
from symmetry-related measurements (Blessing, 1995)
;
_exptl_crystal_colour colorless
_exptl_crystal_density_diffrn 1.470
_exptl_crystal_density_method 'not measured'
_exptl_crystal_description plate
_exptl_crystal_F_000 792
_exptl_crystal_size_max 0.35
_exptl_crystal_size_mid 0.35
_exptl_crystal_size_min 0.12
_refine_diff_density_max 0.432
_refine_diff_density_min -0.428
_refine_ls_abs_structure_details 'Flack (1983), 1537 Friedel Pairs'
_refine_ls_abs_structure_Flack -0.042(17)
_refine_ls_extinction_coef 0.0081(4)
_refine_ls_extinction_expression Fc^*^=kFc[1+0.001xFc^2^\l^3^/sin(2\q)]^-1/4^
_refine_ls_extinction_method SHELXL97
_refine_ls_goodness_of_fit_ref 1.050
_refine_ls_hydrogen_treatment mixed
_refine_ls_matrix_type full
_refine_ls_number_parameters 198
_refine_ls_number_reflns 3667
_refine_ls_number_restraints 2
_refine_ls_restrained_S_all 1.050
_refine_ls_R_factor_all 0.0191
_refine_ls_R_factor_gt 0.0182
_refine_ls_shift/su_max 0.041
_refine_ls_shift/su_mean 0.001
_refine_ls_structure_factor_coef Fsqd
_refine_ls_weighting_details 'calc w=1/[\s^2^(Fo^2^)+(0.0225P)^2^+0.5157P] where P=(Fo^2^+2Fc^2^)/3'
_refine_ls_weighting_scheme calc
_refine_ls_wR_factor_gt 0.0448
_refine_ls_wR_factor_ref 0.0454
_reflns_number_gt 3566
_reflns_number_total 3667
_reflns_threshold_expression I>2\s(I)
_cod_data_source_file hk6081.cif
_cod_data_source_block I
_cod_database_code 2208355
_cod_database_fobs_code 2208355

loop_
_symmetry_equiv_pos_as_xyz
'x, y, z'
'-x, -y, z+1/2'
'x+1/2, -y+1/2, z'
'-x+1/2, y+1/2, z+1/2'

loop_
_atom_site_label
_atom_site_fract_x
_atom_site_fract_y
_atom_site_fract_z
_atom_site_U_iso_or_equiv
_atom_site_adp_type
_atom_site_calc_flag
_atom_site_refinement_flags
_atom_site_occupancy
_atom_site_type_symbol
Sn1 0.554597(8) 0.413118(8) 1.01145(3) 0.02656(6) Uani d . 1 Sn
O1 0.49848(15) 0.39645(12) 0.82846(15) 0.0375(4) Uani d . 1 O
O2 0.11385(12) 0.05051(13) 0.24442(15) 0.0345(3) Uani d D 1 O
H2O 0.077(2) 0.007(2) 0.274(3) 0.055(9) Uiso d D 1 H
C1 0.5993(2) 0.56712(17) 0.9812(2) 0.0423(7) Uani d . 1 C
H1A 0.6391 0.5917 1.0526 0.063 Uiso calc R 1 H
H1B 0.5363 0.6087 0.9703 0.063 Uiso calc R 1 H
H1C 0.6429 0.5715 0.9068 0.063 Uiso calc R 1 H
C2 0.67615(19) 0.30136(17) 1.0087(4) 0.0493(6) Uani d . 1 C
H2A 0.6540 0.2423 1.0570 0.074 Uiso calc R 1 H
H2B 0.7402 0.3298 1.0448 0.074 Uiso calc R 1 H
H2C 0.6899 0.2808 0.9232 0.074 Uiso calc R 1 H
C3 0.4118(2) 0.3775(3) 1.1052(3) 0.0572(8) Uani d . 1 C
H3A 0.3721 0.4398 1.1203 0.086 Uiso calc R 1 H
H3B 0.4278 0.3448 1.1843 0.086 Uiso calc R 1 H
H3C 0.3699 0.3315 1.0541 0.086 Uiso calc R 1 H
C4 0.52402(19) 0.07257(17) 0.4716(2) 0.0320(5) Uani d . 1 C
C5 0.6029(2) 0.0968(2) 0.3654(3) 0.0504(7) Uani d . 1 C
H5A 0.6018 0.0419 0.3044 0.076 Uiso calc . 1 H
H5B 0.6737 0.1033 0.3997 0.076 Uiso calc . 1 H
H5C 0.5828 0.1604 0.3252 0.076 Uiso calc . 1 H
C6 0.55909(19) -0.0274(2) 0.5337(3) 0.0540(10) Uani d . 1 C
H6A 0.5605 -0.0816 0.4719 0.081 Uiso calc . 1 H
H6B 0.5097 -0.0451 0.5997 0.081 Uiso calc . 1 H
H6C 0.6293 -0.0188 0.5689 0.081 Uiso calc . 1 H
C7 0.52198(17) 0.15671(16) 0.5706(2) 0.0279(4) Uani d . 1 C
C8 0.43854(16) 0.16295(19) 0.6552(2) 0.0321(5) Uani d . 1 C
H8 0.3847 0.1134 0.6517 0.039 Uiso calc . 1 H
C9 0.43196(16) 0.23926(18) 0.7440(2) 0.0318(5) Uani d . 1 C
H9 0.3744 0.2407 0.7996 0.038 Uiso calc . 1 H
C10 0.50989(17) 0.31385(16) 0.7516(2) 0.0304(4) Uani d . 1 C
C11 0.59741(17) 0.30622(19) 0.6728(2) 0.0365(5) Uani d . 1 C
H11 0.6531 0.3536 0.6796 0.044 Uiso calc . 1 H
C12 0.60275(17) 0.22868(18) 0.5840(2) 0.0351(5) Uani d . 1 C
H12 0.6624 0.2247 0.5316 0.042 Uiso calc . 1 H
C13 0.41406(17) 0.06265(17) 0.4104(2) 0.0274(4) Uani d . 1 C
C14 0.36062(19) 0.15008(16) 0.3724(2) 0.0344(5) Uani d . 1 C
H14 0.3926 0.2142 0.3849 0.041 Uiso calc . 1 H
C15 0.26210(19) 0.14581(16) 0.3168(2) 0.0347(5) Uani d . 1 C
H15 0.2280 0.2064 0.2920 0.042 Uiso calc . 1 H
C16 0.21344(16) 0.05226(17) 0.29759(19) 0.0280(4) Uani d . 1 C
C17 0.26671(18) -0.03585(16) 0.3298(2) 0.0361(5) Uani d . 1 C
H17 0.2360 -0.1000 0.3138 0.043 Uiso calc . 1 H
C18 0.36611(18) -0.02995(16) 0.3860(2) 0.0351(5) Uani d . 1 C
H18 0.4014 -0.0907 0.4077 0.042 Uiso calc . 1 H

loop_
_atom_site_aniso_label
_atom_site_aniso_U_11
_atom_site_aniso_U_22
_atom_site_aniso_U_33
_atom_site_aniso_U_12
_atom_site_aniso_U_13
_atom_site_aniso_U_23
Sn1 0.02748(8) 0.02622(8) 0.02598(8) 0.00094(4) -0.00327(8) -0.00265(9)
O1 0.0481(10) 0.0369(8) 0.0276(9) 0.0124(7) -0.0106(7) -0.0089(7)
O2 0.0311(8) 0.0385(9) 0.0339(8) -0.0056(7) -0.0061(7) 0.0084(7)
C1 0.0586(15) 0.0306(10) 0.0377(18) -0.0083(10) 0.0088(11) -0.0029(9)
C2 0.0547(12) 0.0446(11) 0.0485(12) 0.0215(10) -0.0166(18) -0.0132(19)
C3 0.0466(15) 0.086(2) 0.0396(15) -0.0250(16) 0.0025(13) -0.0020(16)
C4 0.0290(10) 0.0381(11) 0.0289(12) 0.0036(9) -0.0048(8) -0.0069(8)
C5 0.0327(13) 0.078(2) 0.0402(15) -0.0039(11) 0.0053(11) -0.0271(13)
C6 0.0601(15) 0.0430(13) 0.059(3) 0.0229(10) -0.0260(14) -0.0140(15)
C7 0.0280(10) 0.0304(11) 0.0254(10) 0.0037(8) -0.0061(8) -0.0020(9)
C8 0.0327(12) 0.0318(12) 0.0318(12) -0.0005(8) -0.0003(8) 0.0000(10)
C9 0.0330(11) 0.0364(12) 0.0260(11) 0.0051(9) 0.0037(8) 0.0023(9)
C10 0.0365(11) 0.0325(10) 0.0222(10) 0.0085(9) -0.0097(9) -0.0030(8)
C11 0.0299(11) 0.0416(12) 0.0378(13) -0.0048(9) -0.0054(9) -0.0084(10)
C12 0.0285(11) 0.0442(13) 0.0326(12) -0.0007(9) 0.0003(9) -0.0090(10)
C13 0.0305(10) 0.0271(9) 0.0246(11) 0.0012(9) -0.0028(9) -0.0025(8)
C14 0.0450(13) 0.0204(9) 0.0378(12) 0.0003(9) -0.0112(10) -0.0045(9)
C15 0.0444(12) 0.0235(10) 0.0361(12) 0.0044(9) -0.0119(10) -0.0019(9)
C16 0.0293(10) 0.0328(10) 0.0220(10) -0.0017(8) -0.0012(8) 0.0012(8)
C17 0.0363(11) 0.0247(10) 0.0472(13) -0.0069(8) -0.0051(10) 0.0042(10)
C18 0.0353(11) 0.0239(9) 0.0459(13) 0.0018(8) -0.0035(10) 0.0048(9)

loop_
_atom_type_symbol
_atom_type_description
_atom_type_scat_dispersion_real
_atom_type_scat_dispersion_imag
_atom_type_scat_source
C C 0.0033 0.0016 'International Tables Vol C Tables 4.2.6.8 and 6.1.1.4'
H H 0.0000 0.0000 'International Tables Vol C Tables 4.2.6.8 and 6.1.1.4'
O O 0.0106 0.0060 'International Tables Vol C Tables 4.2.6.8 and 6.1.1.4'
Sn Sn -0.6537 1.4246 'International Tables Vol C Tables 4.2.6.8 and 6.1.1.4'

loop_
_geom_angle_atom_site_label_1
_geom_angle_atom_site_label_2
_geom_angle_atom_site_label_3
_geom_angle_site_symmetry_3
_geom_angle
_geom_angle_publ_flag
O1 Sn1 O2 3_556 174.60(10) yes
O1 Sn1 C1 . 92.60(10) yes
O1 Sn1 C2 . 99.20(10) yes
O1 Sn1 C3 . 97.60(10) yes
C1 Sn1 O2 3_556 84.10(10) yes
C2 Sn1 O2 3_556 86.10(10) yes
C3 Sn1 O2 3_556 80.40(10) yes
C1 Sn1 C2 . 117.50(10) yes
C1 Sn1 C3 . 120.60(10) yes
C2 Sn1 C3 . 118.10(10) yes
C10 O1 Sn1 . 127.60(10) ?
C16 O2 H2O . 113(2) ?
Sn1 C1 H1A . 109.5 ?
Sn1 C1 H1B . 109.5 ?
H1A C1 H1B . 109.5 ?
Sn1 C1 H1C . 109.5 ?
H1A C1 H1C . 109.5 ?
H1B C1 H1C . 109.5 ?
Sn1 C2 H2A . 109.5 ?
Sn1 C2 H2B . 109.5 ?
H2A C2 H2B . 109.5 ?
Sn1 C2 H2C . 109.5 ?
H2A C2 H2C . 109.5 ?
H2B C2 H2C . 109.5 ?
Sn1 C3 H3A . 109.5 ?
Sn1 C3 H3B . 109.5 ?
H3A C3 H3B . 109.5 ?
Sn1 C3 H3C . 109.5 ?
H3A C3 H3C . 109.5 ?
H3B C3 H3C . 109.5 ?
C7 C4 C6 . 108.6(2) ?
C7 C4 C13 . 109.9(2) ?
C6 C4 C13 . 111.9(2) ?
C7 C4 C5 . 111.9(2) ?
C6 C4 C5 . 108.0(2) ?
C13 C4 C5 . 106.6(2) ?
C4 C5 H5A . 109.5 ?
C4 C5 H5B . 109.5 ?
H5A C5 H5B . 109.5 ?
C4 C5 H5C . 109.5 ?
H5A C5 H5C . 109.5 ?
H5B C5 H5C . 109.5 ?
C4 C6 H6A . 109.5 ?
C4 C6 H6B . 109.5 ?
H6A C6 H6B . 109.5 ?
C4 C6 H6C . 109.5 ?
H6A C6 H6C . 109.5 ?
H6B C6 H6C . 109.5 ?
C8 C7 C12 . 116.6(2) ?
C8 C7 C4 . 120.4(2) ?
C12 C7 C4 . 123.0(2) ?
C9 C8 C7 . 122.4(2) ?
C9 C8 H8 . 118.8 ?
C7 C8 H8 . 118.8 ?
C8 C9 C10 . 120.4(2) ?
C8 C9 H9 . 119.8 ?
C10 C9 H9 . 119.8 ?
O1 C10 C9 . 121.1(2) ?
O1 C10 C11 . 120.3(2) ?
C9 C10 C11 . 118.4(2) ?
C12 C11 C10 . 120.3(2) ?
C12 C11 H11 . 119.9 ?
C10 C11 H11 . 119.9 ?
C11 C12 C7 . 121.8(2) ?
C11 C12 H12 . 119.1 ?
C7 C12 H12 . 119.1 ?
C18 C13 C14 . 117.0(2) ?
C18 C13 C4 . 123.4(2) ?
C14 C13 C4 . 119.5(2) ?
C15 C14 C13 . 122.1(2) ?
C15 C14 H14 . 119.0 ?
C13 C14 H14 . 119.0 ?
C14 C15 C16 . 120.0(2) ?
C14 C15 H15 . 120.0 ?
C16 C15 H15 . 120.0 ?
C17 C16 O2 . 122.3(2) ?
C17 C16 C15 . 119.1(2) ?
O2 C16 C15 . 118.7(2) ?
C16 C17 C18 . 120.1(2) ?
C16 C17 H17 . 120.0 ?
C18 C17 H17 . 120.0 ?
C13 C18 C17 . 121.7(2) ?
C13 C18 H18 . 119.1 ?
C17 C18 H18 . 119.1 ?

loop_
_geom_bond_atom_site_label_1
_geom_bond_atom_site_label_2
_geom_bond_site_symmetry_2
_geom_bond_distance
_geom_bond_publ_flag
Sn1 O1 . 2.094(2) yes
Sn1 C1 . 2.117(2) yes
Sn1 C2 . 2.120(2) yes
Sn1 C3 . 2.115(3) yes
Sn1 O2 3_556 2.646(2) yes
O1 C10 . 1.366(3) yes
O2 H2O . 0.80(2) ?
O2 C16 . 1.380(3) yes
C1 H1A . 0.9700 ?
C1 H1B . 0.9700 ?
C1 H1C . 0.9700 ?
C2 H2A . 0.9700 ?
C2 H2B . 0.9700 ?
C2 H2C . 0.9700 ?
C3 H3A . 0.9700 ?
C3 H3B . 0.9700 ?
C3 H3C . 0.9700 ?
C4 C7 . 1.528(3) ?
C4 C6 . 1.533(4) ?
C4 C13 . 1.540(3) ?
C4 C5 . 1.545(4) ?
C5 H5A . 0.9700 ?
C5 H5B . 0.9700 ?
C5 H5C . 0.9700 ?
C6 H6A . 0.9700 ?
C6 H6B . 0.9700 ?
C6 H6C . 0.9700 ?
C7 C8 . 1.391(3) ?
C7 C12 . 1.395(3) ?
C8 C9 . 1.381(3) ?
C8 H8 . 0.9400 ?
C9 C10 . 1.388(3) ?
C9 H9 . 0.9400 ?
C10 C11 . 1.394(3) ?
C11 C12 . 1.392(3) ?
C11 H11 . 0.9400 ?
C12 H12 . 0.9400 ?
C13 C18 . 1.379(3) ?
C13 C14 . 1.389(3) ?
C14 C15 . 1.380(3) ?
C14 H14 . 0.9400 ?
C15 C16 . 1.385(3) ?
C15 H15 . 0.9400 ?
C16 C17 . 1.378(3) ?
C17 C18 . 1.393(3) ?
C17 H17 . 0.9400 ?
C18 H18 . 0.9400 ?

loop_
_geom_hbond_atom_site_label_D
_geom_hbond_atom_site_label_H
_geom_hbond_atom_site_label_A
_geom_hbond_site_symmetry_A
_geom_hbond_distance_DH
_geom_hbond_distance_HA
_geom_hbond_distance_DA
_geom_hbond_angle_DHA
_geom_hbond_publ_flag
O2 H2O O1 4_544 0.78(2) 1.83(3) 2.623(2) 174(3) yes
